data_7246352
loop_
_publ_author_name
'Bogdan, Marta'
'Siera\'nski, Tomasz'
'\'Swi\;atkowski, Marcin'
'Trz\;esowska-Kruszy\'nska, Agata'

_publ_section_title
;
 On structural factors determining the nature of the fluorescent
 properties of OIHMs based on 8-hydroxyquinoline
;
_journal_issue 13
_journal_name_full CrystEngComm
_journal_page_first 1993
_journal_page_last 2002
_journal_paper_doi 10.1039/D3CE00061C
_journal_volume 25
_journal_year 2023
_chemical_formula_moiety '2(C9 H8 N O), Cl4 Cd'
_chemical_formula_sum 'C18 H16 Cd Cl4 N2 O2'
_chemical_formula_weight 546.53
_space_group_crystal_system monoclinic
_space_group_IT_number 15
_space_group_name_Hall '-C 2yc'
_space_group_name_H-M_alt 'C 1 2/c 1'
_atom_sites_solution_hydrogens mixed
_atom_sites_solution_primary dual
_atom_sites_solution_secondary difmap
_audit_creation_method SHELXL-2018/1
_audit_update_record
;
2022-12-05 deposited with the CCDC.	2023-02-24 downloaded from the CCDC.
;
_cell_angle_alpha 90
_cell_angle_beta 91.322(4)
_cell_angle_gamma 90
_cell_formula_units_Z 4
_cell_length_a 15.2834(6)
_cell_length_b 8.2421(4)
_cell_length_c 16.5244(7)
_cell_measurement_reflns_used 5190
_cell_measurement_temperature 100.0(1)
_cell_measurement_theta_max 31.4620
_cell_measurement_theta_min 2.5280
_cell_volume 2080.98(16)
_computing_cell_refinement 'CrysAlisPro 1.171.41.111a (Rigaku OD, 2021)'
_computing_data_collection 'CrysAlisPro 1.171.41.111a (Rigaku OD, 2021)'
_computing_data_reduction 'CrysAlisPro 1.171.41.111a (Rigaku OD, 2021)'
_computing_molecular_graphics
;XP in SHELXTL (Sheldrick, 2008)
 ORTEP-3 W v. 1.062 (Farrugia 2012)
;
_computing_publication_material
;SHELXL-2018/1 (Sheldrick, 2018) and
 PLATON (Spek, 2009)
;
_computing_structure_refinement 'SHELXL-2018/1 (Sheldrick, 2018)'
_computing_structure_solution 'SHELXT (Sheldrick, 2015a)'
_diffrn_ambient_environment N~2~
_diffrn_ambient_temperature 100.0(1)
_diffrn_detector 'CCD plate'
_diffrn_detector_type 'Pilatus 300K'
_diffrn_measured_fraction_theta_full 0.999
_diffrn_measured_fraction_theta_max 0.999
_diffrn_measurement_device 'four-circle diffractometer'
_diffrn_measurement_device_type 'XtaLAB Synergy, Dualflex, Pilatus 300K'
_diffrn_measurement_method '\w scans'
_diffrn_radiation_monochromator mirror
_diffrn_radiation_probe x-ray
_diffrn_radiation_type MoK\a
_diffrn_radiation_wavelength 0.71073
_diffrn_reflns_av_R_equivalents 0.0322
_diffrn_reflns_av_unetI/netI 0.0274
_diffrn_reflns_Laue_measured_fraction_full 0.999
_diffrn_reflns_Laue_measured_fraction_max 0.999
_diffrn_reflns_limit_h_max 18
_diffrn_reflns_limit_h_min -18
_diffrn_reflns_limit_k_max 9
_diffrn_reflns_limit_k_min -9
_diffrn_reflns_limit_l_max 19
_diffrn_reflns_limit_l_min -19
_diffrn_reflns_number 7746
_diffrn_reflns_point_group_measured_fraction_full 0.999
_diffrn_reflns_point_group_measured_fraction_max 0.999
_diffrn_reflns_theta_full 25.024
_diffrn_reflns_theta_max 25.024
_diffrn_reflns_theta_min 2.666
_diffrn_source 'micro-focus sealed X-ray tube'
_diffrn_source_type 'PhotonJet (Mo) X-ray Source'
_exptl_absorpt_coefficient_mu 1.579
_exptl_absorpt_correction_T_max 1.000
_exptl_absorpt_correction_T_min 0.868
_exptl_absorpt_correction_type gaussian
_exptl_absorpt_process_details
;
CrysAlisPro 1.171.41.112a (Rigaku Oxford Diffraction, 2021)
Numerical absorption correction based on gaussian integration over
a multifaceted crystal model
Empirical absorption correction using spherical harmonics,
implemented in SCALE3 ABSPACK scaling algorithm.
;
_exptl_crystal_colour yellow
_exptl_crystal_density_diffrn 1.744
_exptl_crystal_description plate
_exptl_crystal_F_000 1080
_exptl_crystal_size_max 0.102
_exptl_crystal_size_mid 0.051
_exptl_crystal_size_min 0.022
_refine_diff_density_max 0.300
_refine_diff_density_min -0.322
_refine_diff_density_rms 0.064
_refine_ls_extinction_method none
_refine_ls_goodness_of_fit_ref 1.031
_refine_ls_hydrogen_treatment constr
_refine_ls_matrix_type full
_refine_ls_number_parameters 124
_refine_ls_number_reflns 1840
_refine_ls_number_restraints 0
_refine_ls_restrained_S_all 1.031
_refine_ls_R_factor_all 0.0231
_refine_ls_R_factor_gt 0.0184
_refine_ls_shift/su_max 0.001
_refine_ls_shift/su_mean 0.000
_refine_ls_structure_factor_coef Fsqd
_refine_ls_weighting_details 'w=1/[\s^2^(Fo^2^)+(0.0116P)^2^+2.6664P] where P=(Fo^2^+2Fc^2^)/3'
_refine_ls_weighting_scheme calc
_refine_ls_wR_factor_gt 0.0397
_refine_ls_wR_factor_ref 0.0410
_reflns_Friedel_coverage 0.000
_reflns_number_gt 1650
_reflns_number_total 1840
_reflns_threshold_expression 'I > 2\s(I)'
_cod_data_source_file d3ce00061c2.cif
_cod_data_source_block mz1003_mo
_cod_depositor_comments 'Adding full bibliography for 7246339--7246352.cif.'
_cod_original_sg_symbol_H-M 'C 2/c'
_cod_database_code 7246352
_shelx_shelxl_version_number 2018/1
_shelx_space_group_comment
;
The symmetry employed for this shelxl refinement is uniquely defined
by the following loop, which should always be used as a source of
symmetry information in preference to the above space-group names.
They are only intended as comments.
;

loop_
_space_group_symop_operation_xyz
'x, y, z'
'-x, y, -z+1/2'
'x+1/2, y+1/2, z'
'-x+1/2, y+1/2, -z+1/2'
'-x, -y, -z'
'x, -y, z-1/2'
'-x+1/2, -y+1/2, -z'
'x+1/2, -y+1/2, z-1/2'

loop_
_atom_site_label
_atom_site_type_symbol
_atom_site_fract_x
_atom_site_fract_y
_atom_site_fract_z
_atom_site_U_iso_or_equiv
_atom_site_adp_type
_atom_site_occupancy
_atom_site_site_symmetry_order
_atom_site_calc_flag
_atom_site_refinement_flags_posn
_atom_site_refinement_flags_adp
_atom_site_refinement_flags_occupancy
_atom_site_disorder_assembly
_atom_site_disorder_group
Cd1 Cd 0.500000 0.35684(3) 0.250000 0.01346(7) Uani 1 2 d S T P . .
Cl1 Cl 0.42462(3) 0.54442(7) 0.34091(3) 0.02034(13) Uani 1 1 d . . . . .
Cl2 Cl 0.38381(3) 0.19310(6) 0.18419(3) 0.01673(12) Uani 1 1 d . . . . .
C1 C 0.22779(13) 0.3273(3) 0.35569(13) 0.0176(4) Uani 1 1 d . . . . .
H1 H 0.263670 0.313470 0.310011 0.021 Uiso 1 1 calc R U . . .
N1 N 0.25503(11) 0.4195(2) 0.41664(10) 0.0143(4) Uani 1 1 d . . . . .
H1N H 0.305990 0.474386 0.410638 0.017 Uiso 1 1 d R U . . .
O1 O 0.32046(9) 0.61028(19) 0.53433(9) 0.0193(3) Uani 1 1 d . . . . .
H1O H 0.337646 0.660439 0.575997 0.029 Uiso 1 1 calc R U . . .
C2 C 0.14666(14) 0.2501(3) 0.35802(13) 0.0208(5) Uani 1 1 d . . . . .
H2 H 0.127151 0.183293 0.314361 0.025 Uiso 1 1 calc R U . . .
C3 C 0.09565(13) 0.2719(3) 0.42392(14) 0.0206(5) Uani 1 1 d . . . . .
H3 H 0.040299 0.219786 0.425781 0.025 Uiso 1 1 calc R U . . .
C6 C 0.10615(14) 0.5000(3) 0.61821(13) 0.0220(5) Uani 1 1 d . . . . .
H6 H 0.072000 0.520053 0.664471 0.026 Uiso 1 1 calc R U . . .
C5 C 0.07407(13) 0.3996(3) 0.55898(13) 0.0205(5) Uani 1 1 d . . . . .
H5 H 0.018565 0.349431 0.564457 0.025 Uiso 1 1 calc R U . . .
C4 C 0.12384(13) 0.3708(3) 0.48943(13) 0.0169(4) Uani 1 1 d . . . . .
C7 C 0.18873(14) 0.5747(3) 0.61247(13) 0.0196(5) Uani 1 1 d . . . . .
H7 H 0.209332 0.644449 0.654541 0.024 Uiso 1 1 calc R U . . .
C8 C 0.23942(13) 0.5474(3) 0.54661(13) 0.0160(4) Uani 1 1 d . . . . .
C9 C 0.20667(12) 0.4459(3) 0.48392(12) 0.0137(4) Uani 1 1 d . . . . .

loop_
_atom_site_aniso_label
_atom_site_aniso_U_11
_atom_site_aniso_U_22
_atom_site_aniso_U_33
_atom_site_aniso_U_23
_atom_site_aniso_U_13
_atom_site_aniso_U_12
Cd1 0.01209(11) 0.01420(12) 0.01412(11) 0.000 0.00060(7) 0.000
Cl1 0.0178(2) 0.0201(3) 0.0235(3) -0.0067(2) 0.0079(2) -0.0036(2)
Cl2 0.0160(2) 0.0184(3) 0.0157(2) -0.00066(19) -0.00195(19) -0.00177(19)
C1 0.0194(10) 0.0182(12) 0.0152(10) 0.0016(9) -0.0007(8) 0.0037(9)
N1 0.0114(8) 0.0145(9) 0.0172(9) 0.0036(7) 0.0007(7) 0.0010(7)
O1 0.0171(7) 0.0227(10) 0.0180(7) -0.0027(7) 0.0016(6) -0.0057(6)
C2 0.0235(11) 0.0159(12) 0.0228(11) -0.0017(10) -0.0056(9) 0.0003(9)
C3 0.0153(10) 0.0166(12) 0.0298(12) 0.0063(10) -0.0052(9) -0.0011(9)
C6 0.0197(11) 0.0278(13) 0.0188(11) 0.0080(10) 0.0058(9) 0.0083(9)
C5 0.0127(10) 0.0225(13) 0.0263(12) 0.0109(10) 0.0038(8) 0.0030(9)
C4 0.0138(9) 0.0151(12) 0.0216(10) 0.0079(9) -0.0013(8) 0.0021(8)
C7 0.0249(11) 0.0187(12) 0.0152(10) 0.0013(9) 0.0014(9) 0.0046(9)
C8 0.0151(10) 0.0150(12) 0.0179(10) 0.0041(9) -0.0017(8) 0.0016(8)
C9 0.0129(9) 0.0124(11) 0.0159(10) 0.0045(8) 0.0007(8) 0.0033(8)

loop_
_atom_type_symbol
_atom_type_description
_atom_type_scat_dispersion_real
_atom_type_scat_dispersion_imag
_atom_type_scat_source
C C 0.0033 0.0016 'International Tables Vol C Tables 4.2.6.8 and 6.1.1.4'
H H 0.0000 0.0000 'International Tables Vol C Tables 4.2.6.8 and 6.1.1.4'
N N 0.0061 0.0033 'International Tables Vol C Tables 4.2.6.8 and 6.1.1.4'
O O 0.0106 0.0060 'International Tables Vol C Tables 4.2.6.8 and 6.1.1.4'
Cl Cl 0.1484 0.1585 'International Tables Vol C Tables 4.2.6.8 and 6.1.1.4'
Cd Cd -0.8075 1.2024 'International Tables Vol C Tables 4.2.6.8 and 6.1.1.4'

loop_
_geom_angle_atom_site_label_1
_geom_angle_atom_site_label_2
_geom_angle_atom_site_label_3
_geom_angle
_geom_angle_site_symmetry_1
_geom_angle_site_symmetry_3
_geom_angle_publ_flag
Cl1 Cd1 Cl1 102.14(3) . 2_655 ?
Cl1 Cd1 Cl2 114.685(17) . 2_655 ?
Cl1 Cd1 Cl2 105.716(17) 2_655 2_655 ?
Cl1 Cd1 Cl2 105.716(17) . . ?
Cl1 Cd1 Cl2 114.684(17) 2_655 . ?
Cl2 Cd1 Cl2 113.56(3) 2_655 . ?
N1 C1 C2 120.4(2) . . ?
N1 C1 H1 119.8 . . ?
C2 C1 H1 119.8 . . ?
C1 N1 C9 123.02(18) . . ?
C1 N1 H1N 117.3 . . ?
C9 N1 H1N 119.4 . . ?
C8 O1 H1O 109.5 . . ?
C3 C2 C1 119.1(2) . . ?
C3 C2 H2 120.5 . . ?
C1 C2 H2 120.5 . . ?
C2 C3 C4 121.13(19) . . ?
C2 C3 H3 119.4 . . ?
C4 C3 H3 119.4 . . ?
C5 C6 C7 121.6(2) . . ?
C5 C6 H6 119.2 . . ?
C7 C6 H6 119.2 . . ?
C6 C5 C4 119.63(19) . . ?
C6 C5 H5 120.2 . . ?
C4 C5 H5 120.2 . . ?
C5 C4 C9 118.6(2) . . ?
C5 C4 C3 124.02(19) . . ?
C9 C4 C3 117.41(19) . . ?
C8 C7 C6 120.4(2) . . ?
C8 C7 H7 119.8 . . ?
C6 C7 H7 119.8 . . ?
O1 C8 C7 126.1(2) . . ?
O1 C8 C9 115.06(18) . . ?
C7 C8 C9 118.85(19) . . ?
N1 C9 C8 120.09(18) . . ?
N1 C9 C4 118.97(18) . . ?
C8 C9 C4 120.94(19) . . ?

loop_
_geom_bond_atom_site_label_1
_geom_bond_atom_site_label_2
_geom_bond_distance
_geom_bond_site_symmetry_2
_geom_bond_publ_flag
Cd1 Cl1 2.4605(5) . ?
Cd1 Cl1 2.4605(5) 2_655 ?
Cd1 Cl2 2.4633(5) 2_655 ?
Cd1 Cl2 2.4634(5) . ?
C1 N1 1.321(3) . ?
C1 C2 1.395(3) . ?
C1 H1 0.9500 . ?
N1 C9 1.367(3) . ?
N1 H1N 0.9082 . ?
O1 C8 1.362(2) . ?
O1 H1O 0.8400 . ?
C2 C3 1.366(3) . ?
C2 H2 0.9500 . ?
C3 C4 1.414(3) . ?
C3 H3 0.9500 . ?
C6 C5 1.364(3) . ?
C6 C7 1.409(3) . ?
C6 H6 0.9500 . ?
C5 C4 1.413(3) . ?
C5 H5 0.9500 . ?
C4 C9 1.414(3) . ?
C7 C8 1.369(3) . ?
C7 H7 0.9500 . ?
C8 C9 1.414(3) . ?

loop_
_geom_torsion_atom_site_label_1
_geom_torsion_atom_site_label_2
_geom_torsion_atom_site_label_3
_geom_torsion_atom_site_label_4
_geom_torsion
_geom_torsion_site_symmetry_1
_geom_torsion_site_symmetry_2
_geom_torsion_site_symmetry_3
_geom_torsion_site_symmetry_4
_geom_torsion_publ_flag
C2 C1 N1 C9 -0.6(3) . . . . ?
N1 C1 C2 C3 0.4(3) . . . . ?
C1 C2 C3 C4 -0.1(3) . . . . ?
C7 C6 C5 C4 -0.8(3) . . . . ?
C6 C5 C4 C9 0.8(3) . . . . ?
C6 C5 C4 C3 -178.5(2) . . . . ?
C2 C3 C4 C5 179.4(2) . . . . ?
C2 C3 C4 C9 0.0(3) . . . . ?
C5 C6 C7 C8 -0.3(3) . . . . ?
C6 C7 C8 O1 -179.11(19) . . . . ?
C6 C7 C8 C9 1.3(3) . . . . ?
C1 N1 C9 C8 -179.35(19) . . . . ?
C1 N1 C9 C4 0.5(3) . . . . ?
O1 C8 C9 N1 -1.1(3) . . . . ?
C7 C8 C9 N1 178.52(19) . . . . ?
O1 C8 C9 C4 179.08(18) . . . . ?
C7 C8 C9 C4 -1.3(3) . . . . ?
C5 C4 C9 N1 -179.60(18) . . . . ?
C3 C4 C9 N1 -0.2(3) . . . . ?
C5 C4 C9 C8 0.2(3) . . . . ?
C3 C4 C9 C8 179.63(19) . . . . ?
